data_4036505
loop_
_publ_author_name
'Erhardt, Hellmuth'
'H\"aring, Andreas P'
'Kotthaus, Andreas'
'Roggel, Markus'
'Tong, My Linh'
'Biallas, Phillip'
'J\"ubermann, Martin'
'Mohr, Fabian'
'Kirsch, Stefan F.'

_publ_section_title
;
 Geminal Diazides Derived from 1,3-Dicarbonyls: A Protocol for Synthesis.
;
_journal_issue 24
_journal_name_full 'The Journal of organic chemistry'
_journal_page_first 12460
_journal_page_last 12469
_journal_paper_doi 10.1021/acs.joc.5b02328
_journal_volume 80
_journal_year 2015
_chemical_formula_moiety 'C13 H14 N6 O3'
_chemical_formula_sum 'C13 H14 N6 O3'
_chemical_formula_weight 302.30
_space_group_crystal_system triclinic
_space_group_IT_number 2
_space_group_name_Hall '-P 1'
_space_group_name_H-M_alt 'P -1'
_atom_sites_solution_hydrogens geom
_atom_sites_solution_primary direct
_atom_sites_solution_secondary difmap
_audit_creation_date 2015-05-15
_audit_creation_method
;
  Olex2 1.2-ac2
  (compiled Nov  7 2012 10:32:32, GUI svn.r4372)
;
_cell_angle_alpha 103.936(5)
_cell_angle_beta 91.136(5)
_cell_angle_gamma 111.334(5)
_cell_formula_units_Z 2
_cell_length_a 8.3623(5)
_cell_length_b 9.5799(5)
_cell_length_c 10.5979(6)
_cell_measurement_reflns_used 2859
_cell_measurement_temperature 150
_cell_measurement_theta_max 28.7550
_cell_measurement_theta_min 2.3590
_cell_volume 762.10(8)
_computing_cell_refinement
;
CrysAlisPro, Agilent Technologies,
Version 1.171.37.31 (release 14-01-2014 CrysAlis171 .NET)
(compiled Jan 14 2014,18:38:05)
;
_computing_data_collection
;
CrysAlisPro, Agilent Technologies,
Version 1.171.37.31 (release 14-01-2014 CrysAlis171 .NET)
(compiled Jan 14 2014,18:38:05)
;
_computing_data_reduction
;
CrysAlisPro, Agilent Technologies,
Version 1.171.37.31 (release 14-01-2014 CrysAlis171 .NET)
(compiled Jan 14 2014,18:38:05)
;
_computing_molecular_graphics
;
O. V. Dolomanov, L. J. Bourhis, R. J. Gildea, J. A. K. Howard and H. Puschmann,
OLEX2: a complete structure solution, refinement and analysis program.
J. Appl. Cryst. (2009). 42, 339-341.
;
_computing_publication_material
;
O. V. Dolomanov, L. J. Bourhis, R. J. Gildea, J. A. K. Howard and H. Puschmann,
OLEX2: a complete structure solution, refinement and analysis program.
J. Appl. Cryst. (2009). 42, 339-341.
;
_computing_structure_refinement
;
SHELXL, G.M. Sheldrick, Acta Cryst.
(2008). A64, 112-122
;
_computing_structure_solution
;
SHELXS, G.M. Sheldrick, Acta Cryst.
(2008). A64, 112-122
;
_diffrn_ambient_temperature 150
_diffrn_detector 'CCD plate'
_diffrn_detector_area_resol_mean 16.2705
_diffrn_detector_type Eos
_diffrn_measured_fraction_theta_full 0.9987
_diffrn_measured_fraction_theta_max 0.8298
_diffrn_measurement_details
;
#__ type_ start__ end____ width___ exp.time_
  1 omega   14.00   83.00   1.0000   30.0000
omega____ theta____ kappa____ phi______ frames
    -       15.2805   57.0000  -30.0000 69

#__ type_ start__ end____ width___ exp.time_
  2 omega   21.00   49.00   1.0000   30.0000
omega____ theta____ kappa____ phi______ frames
    -       15.2805  -99.0000   90.0000 28

#__ type_ start__ end____ width___ exp.time_
  3 omega  -42.00   15.00   1.0000   30.0000
omega____ theta____ kappa____ phi______ frames
    -       15.2805  -57.0000   60.0000 57

#__ type_ start__ end____ width___ exp.time_
  4 omega   10.00   51.00   1.0000   30.0000
omega____ theta____ kappa____ phi______ frames
    -       15.2805   57.0000   30.0000 41

#__ type_ start__ end____ width___ exp.time_
  5 omega    0.00   78.00   1.0000   30.0000
omega____ theta____ kappa____ phi______ frames
    -       15.2805   57.0000 -180.0000 78

#__ type_ start__ end____ width___ exp.time_
  6 omega    7.00   63.00   1.0000   30.0000
omega____ theta____ kappa____ phi______ frames
    -       15.2805   57.0000  -90.0000 56

#__ type_ start__ end____ width___ exp.time_
  7 omega  -47.00   11.00   1.0000   30.0000
omega____ theta____ kappa____ phi______ frames
    -       15.2805  -57.0000 -180.0000 58
;
_diffrn_measurement_device 'four-circle diffractometer'
_diffrn_measurement_device_type 'Xcalibur, Eos, Gemini ultra'
_diffrn_measurement_method '\w scans'
_diffrn_orient_matrix_UB_11 0.0916660000
_diffrn_orient_matrix_UB_12 0.0296174000
_diffrn_orient_matrix_UB_13 0.0063725000
_diffrn_orient_matrix_UB_21 -0.0023065000
_diffrn_orient_matrix_UB_22 -0.0102947000
_diffrn_orient_matrix_UB_23 -0.0686626000
_diffrn_orient_matrix_UB_31 0.0017582000
_diffrn_orient_matrix_UB_32 0.0762723000
_diffrn_orient_matrix_UB_33 0.0082580000
_diffrn_radiation_monochromator graphite
_diffrn_radiation_probe x-ray
_diffrn_radiation_type 'Mo K\a'
_diffrn_radiation_wavelength 0.71073
_diffrn_reflns_av_R_equivalents 0.0189
_diffrn_reflns_av_unetI/netI 0.0322
_diffrn_reflns_limit_h_max 10
_diffrn_reflns_limit_h_min -10
_diffrn_reflns_limit_k_max 12
_diffrn_reflns_limit_k_min -13
_diffrn_reflns_limit_l_max 14
_diffrn_reflns_limit_l_min -14
_diffrn_reflns_number 6417
_diffrn_reflns_theta_full 25.05
_diffrn_reflns_theta_max 29.46
_diffrn_reflns_theta_min 1.99
_diffrn_source 'Enhance (Mo) X-ray Source'
_exptl_absorpt_coefficient_mu 0.098
_exptl_absorpt_correction_T_max 1.00000
_exptl_absorpt_correction_T_min 0.97933
_exptl_absorpt_correction_type multi-scan
_exptl_absorpt_process_details
;
CrysAlisPro, Agilent Technologies,
Version 1.171.37.31 (release 14-01-2014 CrysAlis171 .NET)
(compiled Jan 14 2014,18:38:05)
Empirical absorption correction using spherical harmonics,
 implemented in SCALE3 ABSPACK scaling algorithm.
;
_exptl_crystal_colour colourless
_exptl_crystal_colour_primary colourless
_exptl_crystal_density_diffrn 1.317
_exptl_crystal_density_method 'not measured'
_exptl_crystal_description block
_exptl_crystal_F_000 316
_exptl_crystal_size_max 0.11
_exptl_crystal_size_mid 0.09
_exptl_crystal_size_min 0.05
_refine_diff_density_max 0.288
_refine_diff_density_min -0.191
_refine_diff_density_rms 0.037
_refine_ls_extinction_method none
_refine_ls_goodness_of_fit_ref 1.032
_refine_ls_hydrogen_treatment constr
_refine_ls_matrix_type full
_refine_ls_number_parameters 202
_refine_ls_number_reflns 3519
_refine_ls_number_restraints 0
_refine_ls_restrained_S_all 1.032
_refine_ls_R_factor_all 0.0562
_refine_ls_R_factor_gt 0.0412
_refine_ls_shift/su_max 0.000
_refine_ls_shift/su_mean 0.000
_refine_ls_structure_factor_coef Fsqd
_refine_ls_weighting_details 'calc w=1/[\s^2^(Fo^2^)+(0.0422P)^2^+0.1619P] where P=(Fo^2^+2Fc^2^)/3'
_refine_ls_weighting_scheme calc
_refine_ls_wR_factor_gt 0.0929
_refine_ls_wR_factor_ref 0.1015
_reflns_number_gt 2776
_reflns_number_total 3519
_reflns_threshold_expression >2sigma(I)
_cod_data_source_file jo5b02328_si_001.cif
_cod_data_source_block ocahiv173a
_cod_original_cell_volume 762.10(7)
_cod_database_code 4036505
_chemical_oxdiff_formula C13H14N6O3
_reflns_odcompleteness_completeness 99.87
_reflns_odcompleteness_iscentric 1
_reflns_odcompleteness_theta 26.32
_olex2_refinement_description
;
1. Fixed Uiso
 At 1.2 times of:
  H7 of C7, H4 of C4, H6 of C6, H5 of C5, H8 of C8
 At 1.5 times of:
  {H12A,H12B,H12C} of C12, {H11A,H11B,H11C} of C11, {H13A,H13B,H13C} of C13
2.a Aromatic/amide H refined with riding coordinates:
 C8(H8), C7(H7), C4(H4), C6(H6), C5(H5)
2.b Idealised Me refined as rotating group:
 C13(H13A,H13B,H13C), C11(H11A,H11B,H11C), C12(H12A,H12B,H12C)
;

loop_
_space_group_symop_id
_space_group_symop_operation_xyz
1 'x, y, z'
2 '-x, -y, -z'

loop_
_atom_site_label
_atom_site_type_symbol
_atom_site_fract_x
_atom_site_fract_y
_atom_site_fract_z
_atom_site_U_iso_or_equiv
_atom_site_adp_type
_atom_site_occupancy
_atom_site_symmetry_multiplicity
_atom_site_calc_flag
_atom_site_refinement_flags
O3 O 0.10499(11) 0.84438(10) 0.70327(8) 0.0245(2) Uani 1 1 d .
O2 O 0.00925(12) 0.68200(11) 0.49819(9) 0.0314(2) Uani 1 1 d .
O1 O -0.24189(14) 0.88366(12) 0.84264(10) 0.0396(3) Uani 1 1 d .
N1 N -0.33175(14) 0.65415(13) 0.54686(11) 0.0305(3) Uani 1 1 d .
N4 N -0.16963(15) 0.92658(13) 0.60361(12) 0.0323(3) Uani 1 1 d .
C9 C -0.01030(16) 0.75834(14) 0.59981(12) 0.0232(3) Uani 1 1 d .
N5 N -0.06360(16) 1.04450(14) 0.68310(13) 0.0343(3) Uani 1 1 d .
N2 N -0.34232(14) 0.65744(13) 0.43013(12) 0.0312(3) Uani 1 1 d .
C2 C -0.22048(16) 0.77315(15) 0.77251(13) 0.0268(3) Uani 1 1 d .
C1 C -0.18249(16) 0.77798(14) 0.62979(13) 0.0245(3) Uani 1 1 d .
C3 C -0.22906(16) 0.63495(15) 0.81571(13) 0.0277(3) Uani 1 1 d .
C10 C 0.28552(16) 0.84782(15) 0.71297(13) 0.0255(3) Uani 1 1 d .
C8 C -0.20786(18) 0.50656(16) 0.73506(14) 0.0316(3) Uani 1 1 d .
H8 H -0.1894 0.5037 0.6465 0.038 Uiso 1 1 calc R
N3 N -0.37253(18) 0.64565(17) 0.32358(14) 0.0480(4) Uani 1 1 d .
C13 C 0.27411(19) 0.68695(17) 0.71420(16) 0.0374(3) Uani 1 1 d .
H13A H 0.2062 0.6542 0.7836 0.056 Uiso 1 1 calc R
H13B H 0.3907 0.6887 0.7304 0.056 Uiso 1 1 calc R
H13C H 0.2180 0.6137 0.6294 0.056 Uiso 1 1 calc R
C11 C 0.37640(18) 0.90268(19) 0.60172(15) 0.0396(4) Uani 1 1 d .
H11A H 0.3256 0.8224 0.5192 0.059 Uiso 1 1 calc R
H11B H 0.4996 0.9225 0.6172 0.059 Uiso 1 1 calc R
H11C H 0.3629 0.9987 0.5967 0.059 Uiso 1 1 calc R
C7 C -0.2135(2) 0.38293(18) 0.78309(15) 0.0401(4) Uani 1 1 d .
H7 H -0.1981 0.2958 0.7278 0.048 Uiso 1 1 calc R
N6 N 0.02770(19) 1.15964(15) 0.74673(15) 0.0500(4) Uani 1 1 d .
C4 C -0.2577(2) 0.6363(2) 0.94499(15) 0.0461(4) Uani 1 1 d .
H4 H -0.2729 0.7231 1.0011 0.055 Uiso 1 1 calc R
C6 C -0.2417(3) 0.3865(2) 0.91110(17) 0.0530(5) Uani 1 1 d .
H6 H -0.2455 0.3016 0.9441 0.064 Uiso 1 1 calc R
C12 C 0.3647(2) 0.9650(2) 0.84292(16) 0.0451(4) Uani 1 1 d .
H12A H 0.3670 1.0668 0.8388 0.068 Uiso 1 1 calc R
H12B H 0.4829 0.9724 0.8627 0.068 Uiso 1 1 calc R
H12C H 0.2956 0.9320 0.9117 0.068 Uiso 1 1 calc R
C5 C -0.2642(3) 0.5123(2) 0.99160(17) 0.0635(6) Uani 1 1 d .
H5 H -0.2843 0.5136 1.0797 0.076 Uiso 1 1 calc R

loop_
_atom_site_aniso_label
_atom_site_aniso_U_11
_atom_site_aniso_U_22
_atom_site_aniso_U_33
_atom_site_aniso_U_23
_atom_site_aniso_U_13
_atom_site_aniso_U_12
O3 0.0178(4) 0.0319(5) 0.0235(5) 0.0030(4) 0.0010(3) 0.0121(4)
O2 0.0287(5) 0.0414(5) 0.0235(5) 0.0029(4) 0.0033(4) 0.0161(4)
O1 0.0425(6) 0.0409(6) 0.0407(6) 0.0053(5) 0.0143(5) 0.0249(5)
N1 0.0221(6) 0.0366(6) 0.0292(6) 0.0083(5) -0.0014(5) 0.0077(5)
N4 0.0264(6) 0.0323(6) 0.0400(7) 0.0103(5) -0.0031(5) 0.0130(5)
C9 0.0198(6) 0.0267(6) 0.0246(6) 0.0087(5) 0.0022(5) 0.0095(5)
N5 0.0309(6) 0.0310(6) 0.0458(7) 0.0120(6) 0.0023(6) 0.0163(6)
N2 0.0227(6) 0.0333(6) 0.0344(7) 0.0075(5) -0.0025(5) 0.0083(5)
C2 0.0169(6) 0.0325(7) 0.0299(7) 0.0041(6) 0.0036(5) 0.0106(5)
C1 0.0194(6) 0.0270(6) 0.0284(7) 0.0069(5) 0.0012(5) 0.0106(5)
C3 0.0223(6) 0.0343(7) 0.0255(7) 0.0067(6) 0.0042(5) 0.0104(6)
C10 0.0174(6) 0.0337(7) 0.0279(7) 0.0068(6) 0.0006(5) 0.0136(5)
C8 0.0331(7) 0.0370(7) 0.0268(7) 0.0088(6) 0.0068(6) 0.0154(6)
N3 0.0390(8) 0.0576(9) 0.0366(8) 0.0137(7) -0.0076(6) 0.0059(7)
C13 0.0304(7) 0.0407(8) 0.0480(9) 0.0154(7) 0.0009(6) 0.0192(7)
C11 0.0243(7) 0.0567(9) 0.0450(9) 0.0247(8) 0.0098(6) 0.0161(7)
C7 0.0499(9) 0.0375(8) 0.0372(8) 0.0105(7) 0.0058(7) 0.0212(7)
N6 0.0505(9) 0.0314(7) 0.0635(10) 0.0079(7) -0.0050(7) 0.0137(7)
C4 0.0656(11) 0.0462(9) 0.0293(8) 0.0082(7) 0.0145(8) 0.0251(8)
C6 0.0762(13) 0.0473(10) 0.0417(10) 0.0221(8) 0.0055(9) 0.0239(9)
C12 0.0287(8) 0.0570(10) 0.0406(9) -0.0071(8) -0.0081(7) 0.0195(7)
C5 0.1058(17) 0.0625(11) 0.0309(9) 0.0205(9) 0.0213(10) 0.0360(12)

loop_
_atom_type_symbol
_atom_type_description
_atom_type_scat_dispersion_real
_atom_type_scat_dispersion_imag
_atom_type_scat_source
C C 0.0033 0.0016 'International Tables Vol C Tables 4.2.6.8 and 6.1.1.4'
H H 0.0000 0.0000 'International Tables Vol C Tables 4.2.6.8 and 6.1.1.4'
N N 0.0061 0.0033 'International Tables Vol C Tables 4.2.6.8 and 6.1.1.4'
O O 0.0106 0.0060 'International Tables Vol C Tables 4.2.6.8 and 6.1.1.4'

loop_
_geom_angle_atom_site_label_1
_geom_angle_atom_site_label_2
_geom_angle_atom_site_label_3
_geom_angle
C9 O3 C10 122.50(10)
N2 N1 C1 114.68(11)
N5 N4 C1 114.16(11)
O3 C9 C1 107.20(10)
O2 C9 O3 128.79(12)
O2 C9 C1 123.97(11)
N6 N5 N4 172.57(14)
N3 N2 N1 170.97(14)
O1 C2 C1 117.87(12)
O1 C2 C3 123.26(13)
C3 C2 C1 118.87(11)
N1 C1 N4 108.10(10)
N1 C1 C9 112.80(11)
N1 C1 C2 104.86(10)
N4 C1 C9 106.68(10)
N4 C1 C2 112.39(11)
C9 C1 C2 112.06(10)
C8 C3 C2 123.56(12)
C8 C3 C4 118.97(13)
C4 C3 C2 117.47(13)
O3 C10 C13 107.77(10)
O3 C10 C11 110.01(10)
O3 C10 C12 102.05(10)
C11 C10 C13 113.04(12)
C12 C10 C13 112.03(12)
C12 C10 C11 111.30(13)
C3 C8 H8 119.8
C7 C8 C3 120.38(13)
C7 C8 H8 119.8
C10 C13 H13A 109.5
C10 C13 H13B 109.5
C10 C13 H13C 109.5
H13A C13 H13B 109.5
H13A C13 H13C 109.5
H13B C13 H13C 109.5
C10 C11 H11A 109.5
C10 C11 H11B 109.5
C10 C11 H11C 109.5
H11A C11 H11B 109.5
H11A C11 H11C 109.5
H11B C11 H11C 109.5
C8 C7 H7 120.1
C6 C7 C8 119.83(15)
C6 C7 H7 120.1
C3 C4 H4 119.9
C5 C4 C3 120.20(15)
C5 C4 H4 119.9
C7 C6 H6 119.8
C5 C6 C7 120.35(16)
C5 C6 H6 119.8
C10 C12 H12A 109.5
C10 C12 H12B 109.5
C10 C12 H12C 109.5
H12A C12 H12B 109.5
H12A C12 H12C 109.5
H12B C12 H12C 109.5
C4 C5 H5 119.9
C6 C5 C4 120.27(16)
C6 C5 H5 119.9

loop_
_geom_bond_atom_site_label_1
_geom_bond_atom_site_label_2
_geom_bond_distance
O3 C9 1.3250(15)
O3 C10 1.4989(14)
O2 C9 1.1984(15)
O1 C2 1.2122(16)
N1 N2 1.2473(16)
N1 C1 1.4541(16)
N4 N5 1.2471(17)
N4 C1 1.4816(17)
C9 C1 1.5480(17)
N5 N6 1.1238(17)
N2 N3 1.1217(17)
C2 C1 1.5598(18)
C2 C3 1.4804(19)
C3 C8 1.3904(19)
C3 C4 1.393(2)
C10 C13 1.5124(19)
C10 C11 1.5123(19)
C10 C12 1.5079(19)
C8 H8 0.9500
C8 C7 1.384(2)
C13 H13A 0.9800
C13 H13B 0.9800
C13 H13C 0.9800
C11 H11A 0.9800
C11 H11B 0.9800
C11 H11C 0.9800
C7 H7 0.9500
C7 C6 1.376(2)
C4 H4 0.9500
C4 C5 1.377(2)
C6 H6 0.9500
C6 C5 1.376(3)
C12 H12A 0.9800
C12 H12B 0.9800
C12 H12C 0.9800
C5 H5 0.9500
